data_7034544
loop_
_publ_author_name
'Abdulmalic, Mohammad A.'
'Aliabadi, Azar'
'Petr, Andreas'
'Krupskaya, Yulia'
'Kataev, Vladislav'
'B\"uchner, Bernd'
'Zaripov, Ruslan'
'Vavilova, Evgeniya'
'Voronkova, Violeta'
'Salikov, Kev'
'Hahn, Torsten'
'Kortus, Jens'
'Eya'ane Meva, Francois'
'Schaarschmidt, Dieter'
'R\"uffer, Tobias'

_publ_section_title
;
 Magnetic superexchange interactions: trinuclear bis(oxamidato) versus
 bis(oxamato) type complexes.
;
_journal_issue 17
_journal_name_full 'Dalton transactions (Cambridge, England : 2003)'
_journal_page_first 8062
_journal_page_last 8079
_journal_paper_doi 10.1039/c4dt03579h
_journal_volume 44
_journal_year 2015
_chemical_formula_moiety '2(C16 H36 N), C16 H18 Cu N4 O4'
_chemical_formula_sum 'C48 H90 Cu N6 O4'
_chemical_formula_weight 878.80
_chemical_name_systematic
;
 ?
;
_space_group_IT_number 14
_symmetry_cell_setting monoclinic
_symmetry_space_group_name_Hall '-P 2ybc'
_symmetry_space_group_name_H-M 'P 1 21/c 1'
_atom_sites_solution_hydrogens geom
_atom_sites_solution_primary direct
_atom_sites_solution_secondary difmap
_audit_creation_method SHELXL-97
_audit_update_record
;
2014-11-21 deposited with the CCDC.
2015-03-23 downloaded from the CCDC.
;
_cell_angle_alpha 90.00
_cell_angle_beta 95.346(4)
_cell_angle_gamma 90.00
_cell_formula_units_Z 4
_cell_length_a 13.4875(6)
_cell_length_b 14.6748(7)
_cell_length_c 25.6140(12)
_cell_measurement_reflns_used 6867
_cell_measurement_temperature 100
_cell_measurement_theta_max 61.9929
_cell_measurement_theta_min 3.2883
_cell_volume 5047.6(4)
_computing_cell_refinement
;
CrysAlisPro, Oxford Diffraction Ltd.,
Version 1.171.33.64 (release 22-03-2010 CrysAlis171 .NET)
(compiled Mar 22 2010,13:57:49)
;
_computing_data_collection
;
CrysAlisPro, Oxford Diffraction Ltd.,
Version 1.171.33.64 (release 22-03-2010 CrysAlis171 .NET)
(compiled Mar 22 2010,13:57:49)
;
_computing_data_reduction
;
CrysAlisPro, Oxford Diffraction Ltd.,
Version 1.171.33.64 (release 22-03-2010 CrysAlis171 .NET)
(compiled Mar 22 2010,13:57:49)
;
_computing_structure_refinement 'SHELXL-97 (Sheldrick, 1997)'
_computing_structure_solution 'SHELXS-97 (Sheldrick, 1997)'
_diffrn_ambient_temperature 100
_diffrn_measured_fraction_theta_full 0.984
_diffrn_measured_fraction_theta_max 0.984
_diffrn_measurement_device_type 'oxford gemini s'
_diffrn_measurement_method '\w scans'
_diffrn_radiation_monochromator graphite
_diffrn_radiation_source 'fine-focus sealed tube'
_diffrn_radiation_type CuK\a
_diffrn_radiation_wavelength 1.54184
_diffrn_reflns_av_R_equivalents 0.0278
_diffrn_reflns_av_sigmaI/netI 0.0352
_diffrn_reflns_limit_h_max 10
_diffrn_reflns_limit_h_min -15
_diffrn_reflns_limit_k_max 16
_diffrn_reflns_limit_k_min -16
_diffrn_reflns_limit_l_max 25
_diffrn_reflns_limit_l_min -28
_diffrn_reflns_number 14520
_diffrn_reflns_theta_full 59.99
_diffrn_reflns_theta_max 59.99
_diffrn_reflns_theta_min 3.29
_diffrn_standards_decay_% 0
_diffrn_standards_interval_count 50
_diffrn_standards_interval_time 25
_diffrn_standards_number 2
_exptl_absorpt_coefficient_mu 0.959
_exptl_absorpt_correction_T_max 1.00000
_exptl_absorpt_correction_T_min 0.50473
_exptl_absorpt_correction_type multi-scan
_exptl_absorpt_process_details
;
CrysAlisPro, Oxford Diffraction Ltd.,
Version 1.171.33.64 (release 22-03-2010 CrysAlis171 .NET)
(compiled Mar 22 2010,13:57:49)
Empirical absorption correction using spherical harmonics,
 implemented in SCALE3 ABSPACK scaling algorithm.
;
_exptl_crystal_colour purple
_exptl_crystal_density_diffrn 1.156
_exptl_crystal_density_method 'not measured'
_exptl_crystal_description plate
_exptl_crystal_F_000 1924
_exptl_crystal_size_max 0.20
_exptl_crystal_size_mid 0.16
_exptl_crystal_size_min 0.02
_refine_diff_density_max 0.320
_refine_diff_density_min -0.407
_refine_diff_density_rms 0.052
_refine_ls_extinction_method none
_refine_ls_goodness_of_fit_ref 0.974
_refine_ls_hydrogen_treatment constr
_refine_ls_matrix_type full
_refine_ls_number_parameters 715
_refine_ls_number_reflns 7383
_refine_ls_number_restraints 804
_refine_ls_restrained_S_all 0.963
_refine_ls_R_factor_all 0.1498
_refine_ls_R_factor_gt 0.0883
_refine_ls_shift/su_max 0.005
_refine_ls_shift/su_mean 0.000
_refine_ls_structure_factor_coef Fsqd
_refine_ls_weighting_details 'calc w=1/[\s^2^(Fo^2^)+(0.1870P)^2^+0.0000P] where P=(Fo^2^+2Fc^2^)/3'
_refine_ls_weighting_scheme calc
_refine_ls_wR_factor_gt 0.2625
_refine_ls_wR_factor_ref 0.2980
_reflns_number_gt 3309
_reflns_number_total 7383
_reflns_threshold_expression >2sigma(I)
_cod_data_source_file c4dt03579h2.cif
_cod_data_source_block abdulm89
_cod_depositor_comments 'Adding full bibliography for 7034539--7034545.cif.'
_cod_original_sg_symbol_H-M P2(1)/c
_cod_database_code 7034544

loop_
_symmetry_equiv_pos_as_xyz
'x, y, z'
'-x, y+1/2, -z+1/2'
'-x, -y, -z'
'x, -y-1/2, z-1/2'

loop_
_atom_site_label
_atom_site_type_symbol
_atom_site_fract_x
_atom_site_fract_y
_atom_site_fract_z
_atom_site_U_iso_or_equiv
_atom_site_adp_type
_atom_site_occupancy
_atom_site_symmetry_multiplicity
_atom_site_calc_flag
_atom_site_refinement_flags
_atom_site_disorder_assembly
_atom_site_disorder_group
C1 C 0.3787(8) 0.7191(4) 0.2179(2) 0.136(3) Uani 1 1 d . . .
C2 C 0.2645(8) 0.7346(4) 0.2192(2) 0.133(3) Uani 1 1 d . C .
C3 C 0.3805(10) 0.7625(4) 0.0192(3) 0.162(4) Uani 1 1 d . C .
C4 C 0.2652(12) 0.7597(4) 0.0070(2) 0.182(5) Uani 1 1 d . C .
C5 C 0.4977(7) 0.7306(3) 0.1517(3) 0.168(4) Uani 1 1 d G . .
C6 C 0.5864(9) 0.7233(3) 0.1837(2) 0.176(4) Uani 1 1 d G . .
H6 H 0.5853 0.7178 0.2198 0.211 Uiso 1 1 calc R . .
C7 C 0.6769(7) 0.7242(3) 0.1618(4) 0.237(6) Uani 1 1 d G . .
H7 H 0.7362 0.7193 0.1832 0.285 Uiso 1 1 calc R . .
C8 C 0.6786(6) 0.7324(3) 0.1078(4) 0.210(7) Uani 1 1 d G . .
H8 H 0.7392 0.7330 0.0931 0.252 Uiso 1 1 calc R . .
C9 C 0.5900(8) 0.7397(3) 0.0758(2) 0.208(7) Uani 1 1 d G . .
H9 H 0.5911 0.7452 0.0397 0.249 Uiso 1 1 calc R . .
C10 C 0.4995(6) 0.7388(3) 0.0977(3) 0.147(3) Uani 1 1 d G C .
C12 C 0.0993(9) 0.7530(4) 0.0355(3) 0.171(4) Uani 1 1 d D C .
H12A H 0.0811 0.7870 0.0036 0.205 Uiso 1 1 calc R . .
H12B H 0.0675 0.7823 0.0636 0.205 Uiso 1 1 calc R . .
C15 C 0.0582(7) 0.6545(5) 0.0284(3) 0.169(3) Uani 1 1 d D . .
H15A H 0.0907 0.6243 0.0010 0.203 Uiso 1 1 calc R . .
H15B H 0.0737 0.6208 0.0607 0.203 Uiso 1 1 calc R . .
C16 C -0.0532(7) 0.6538(7) 0.0144(3) 0.203(4) Uani 1 1 d D . .
H16A H -0.0761 0.5919 0.0109 0.305 Uiso 1 1 calc R . .
H16B H -0.0686 0.6854 -0.0182 0.305 Uiso 1 1 calc R . .
H16C H -0.0856 0.6835 0.0415 0.305 Uiso 1 1 calc R . .
C17 C 0.192(4) 0.614(3) 0.343(3) 0.199(10) Uani 0.17(4) 1 d PDU A 1
H17A H 0.2143 0.6660 0.3645 0.239 Uiso 0.17(4) 1 calc PR A 1
H17B H 0.2132 0.6216 0.3086 0.239 Uiso 0.17(4) 1 calc PR A 1
C18 C 0.079(4) 0.606(4) 0.341(6) 0.202(4) Uani 0.17(4) 1 d PDU A 1
H18A H 0.0610 0.5675 0.3690 0.243 Uiso 0.17(4) 1 calc PR A 1
H18B H 0.0550 0.5772 0.3077 0.243 Uiso 0.17(4) 1 calc PR A 1
C19 C 0.031(5) 0.699(4) 0.344(3) 0.212(6) Uani 0.17(4) 1 d PDU A 1
H19A H 0.0353 0.7180 0.3808 0.255 Uiso 0.17(4) 1 calc PR A 1
H19B H 0.0677 0.7434 0.3254 0.255 Uiso 0.17(4) 1 calc PR A 1
C20 C -0.077(4) 0.699(5) 0.322(3) 0.209(16) Uani 0.17(4) 1 d PDU A 1
H20A H -0.1016 0.7604 0.3208 0.313 Uiso 0.17(4) 1 calc PR A 1
H20B H -0.1151 0.6629 0.3441 0.313 Uiso 0.17(4) 1 calc PR A 1
H20C H -0.0819 0.6739 0.2874 0.313 Uiso 0.17(4) 1 calc PR A 1
C17' C 0.1741(10) 0.6080(6) 0.3575(4) 0.181(4) Uani 0.83(4) 1 d PDU A 2
H17C H 0.1720 0.6418 0.3899 0.217 Uiso 0.83(4) 1 calc PR A 2
H17D H 0.2052 0.6469 0.3331 0.217 Uiso 0.83(4) 1 calc PR A 2
C18' C 0.0691(12) 0.5894(9) 0.3355(12) 0.202(4) Uani 0.83(4) 1 d PDU A 2
H18C H 0.0366 0.5507 0.3594 0.243 Uiso 0.83(4) 1 calc PR A 2
H18D H 0.0695 0.5575 0.3023 0.243 Uiso 0.83(4) 1 calc PR A 2
C19' C 0.0114(13) 0.6777(10) 0.3271(7) 0.212(6) Uani 0.83(4) 1 d PDU A 2
H19C H 0.0104 0.7088 0.3605 0.255 Uiso 0.83(4) 1 calc PR A 2
H19D H 0.0454 0.7169 0.3040 0.255 Uiso 0.83(4) 1 calc PR A 2
C20' C -0.0910(13) 0.6632(14) 0.3045(7) 0.244(8) Uani 0.83(4) 1 d PDU A 2
H20D H -0.1250 0.7207 0.3011 0.365 Uiso 0.83(4) 1 calc PR A 2
H20E H -0.1248 0.6240 0.3270 0.365 Uiso 0.83(4) 1 calc PR A 2
H20F H -0.0905 0.6355 0.2706 0.365 Uiso 0.83(4) 1 calc PR A 2
C21 C 0.275(3) 0.4602(16) 0.3264(8) 0.133(9) Uani 0.320(14) 1 d PDU A 1
H21A H 0.3193 0.4152 0.3434 0.160 Uiso 0.320(14) 1 calc PR A 1
H21B H 0.2170 0.4281 0.3100 0.160 Uiso 0.320(14) 1 calc PR A 1
C22 C 0.327(2) 0.5081(13) 0.2842(6) 0.122(7) Uani 0.320(14) 1 d PDU A 1
H22A H 0.3966 0.5159 0.2965 0.147 Uiso 0.320(14) 1 calc PR A 1
H22B H 0.2981 0.5682 0.2783 0.147 Uiso 0.320(14) 1 calc PR A 1
C23 C 0.3193(17) 0.4562(12) 0.2327(6) 0.112(7) Uani 0.320(14) 1 d PDU A 1
H23A H 0.3669 0.4816 0.2106 0.134 Uiso 0.320(14) 1 calc PR A 1
H23B H 0.3378 0.3932 0.2398 0.134 Uiso 0.320(14) 1 calc PR A 1
C24 C 0.2178(19) 0.4582(18) 0.2032(9) 0.118(8) Uani 0.320(14) 1 d PDU A 1
H24A H 0.2180 0.4215 0.1722 0.177 Uiso 0.320(14) 1 calc PR A 1
H24B H 0.2009 0.5199 0.1935 0.177 Uiso 0.320(14) 1 calc PR A 1
H24C H 0.1697 0.4347 0.2250 0.177 Uiso 0.320(14) 1 calc PR A 1
C21' C 0.2258(17) 0.4669(8) 0.3165(5) 0.176(7) Uani 0.680(14) 1 d PDU A 2
H21C H 0.2677 0.4133 0.3212 0.211 Uiso 0.680(14) 1 calc PR A 2
H21D H 0.1573 0.4461 0.3119 0.211 Uiso 0.680(14) 1 calc PR A 2
C22' C 0.2488(16) 0.5134(8) 0.2664(5) 0.179(7) Uani 0.680(14) 1 d PDU A 2
H22C H 0.3155 0.5387 0.2705 0.215 Uiso 0.680(14) 1 calc PR A 2
H22D H 0.2021 0.5627 0.2581 0.215 Uiso 0.680(14) 1 calc PR A 2
C23' C 0.2406(15) 0.4420(12) 0.2219(5) 0.178(8) Uani 0.680(14) 1 d PDU A 2
H23C H 0.2886 0.3935 0.2296 0.214 Uiso 0.680(14) 1 calc PR A 2
H23D H 0.1744 0.4155 0.2182 0.214 Uiso 0.680(14) 1 calc PR A 2
C24' C 0.2613(12) 0.4911(8) 0.1715(5) 0.193(7) Uani 0.680(14) 1 d PDU A 2
H24D H 0.2587 0.4482 0.1431 0.289 Uiso 0.680(14) 1 calc PR A 2
H24E H 0.3263 0.5184 0.1760 0.289 Uiso 0.680(14) 1 calc PR A 2
H24F H 0.2121 0.5376 0.1638 0.289 Uiso 0.680(14) 1 calc PR A 2
C25 C 0.343(2) 0.552(3) 0.3939(19) 0.183(9) Uani 0.244(13) 1 d PDU A 1
H25A H 0.3751 0.5863 0.3678 0.219 Uiso 0.244(13) 1 calc PR A 1
H25B H 0.3327 0.5938 0.4222 0.219 Uiso 0.244(13) 1 calc PR A 1
C26 C 0.416(3) 0.483(3) 0.4154(19) 0.192(12) Uani 0.244(13) 1 d PDU A 1
H26A H 0.3995 0.4263 0.3969 0.230 Uiso 0.244(13) 1 calc PR A 1
H26B H 0.4032 0.4729 0.4517 0.230 Uiso 0.244(13) 1 calc PR A 1
C27 C 0.528(3) 0.498(2) 0.4145(10) 0.192(11) Uani 0.244(13) 1 d PDU A 1
H27A H 0.5594 0.4416 0.4054 0.230 Uiso 0.244(13) 1 calc PR A 1
H27B H 0.5394 0.5429 0.3878 0.230 Uiso 0.244(13) 1 calc PR A 1
C28 C 0.575(2) 0.5314(19) 0.4676(8) 0.167(10) Uani 0.244(13) 1 d PDU A 1
H28A H 0.6094 0.5879 0.4630 0.250 Uiso 0.244(13) 1 calc PR A 1
H28B H 0.6220 0.4868 0.4821 0.250 Uiso 0.244(13) 1 calc PR A 1
H28C H 0.5245 0.5405 0.4909 0.250 Uiso 0.244(13) 1 calc PR A 1
C25' C 0.3391(10) 0.5619(8) 0.3819(6) 0.183(5) Uani 0.756(13) 1 d PDU A 2
H25C H 0.3383 0.6023 0.4118 0.220 Uiso 0.756(13) 1 calc PR A 2
H25D H 0.3592 0.5970 0.3526 0.220 Uiso 0.756(13) 1 calc PR A 2
C26' C 0.4120(10) 0.4873(10) 0.3946(7) 0.189(5) Uani 0.756(13) 1 d PDU A 2
H26C H 0.4192 0.4489 0.3644 0.226 Uiso 0.756(13) 1 calc PR A 2
H26D H 0.3932 0.4500 0.4234 0.226 Uiso 0.756(13) 1 calc PR A 2
C27' C 0.5052(10) 0.5404(6) 0.4099(5) 0.197(5) Uani 0.756(13) 1 d PDU A 2
H27C H 0.4930 0.5834 0.4374 0.236 Uiso 0.756(13) 1 calc PR A 2
H27D H 0.5235 0.5748 0.3799 0.236 Uiso 0.756(13) 1 calc PR A 2
C28' C 0.5893(9) 0.4783(7) 0.4289(6) 0.202(6) Uani 0.756(13) 1 d PDU A 2
H28D H 0.6516 0.5071 0.4239 0.304 Uiso 0.756(13) 1 calc PR A 2
H28E H 0.5839 0.4223 0.4095 0.304 Uiso 0.756(13) 1 calc PR A 2
H28F H 0.5862 0.4657 0.4655 0.304 Uiso 0.756(13) 1 calc PR A 2
C29 C 0.1987(6) 0.4663(3) 0.4100(2) 0.155(3) Uani 1 1 d . A .
H29A H 0.2431 0.4150 0.4173 0.185 Uiso 1 1 calc R . .
H29B H 0.1348 0.4423 0.3958 0.185 Uiso 1 1 calc R . .
C30 C 0.1846(6) 0.5140(4) 0.4615(2) 0.150(3) Uani 1 1 d . . .
H30A H 0.1336 0.5605 0.4561 0.180 Uiso 1 1 calc R . .
H30B H 0.2463 0.5429 0.4752 0.180 Uiso 1 1 calc R . .
C31 C 0.1534(6) 0.4415(4) 0.5003(2) 0.150(3) Uani 1 1 d . . .
H31A H 0.2067 0.3977 0.5074 0.180 Uiso 1 1 calc R . .
H31B H 0.0950 0.4092 0.4850 0.180 Uiso 1 1 calc R . .
C32 C 0.1300(6) 0.4877(5) 0.5518(3) 0.158(3) Uani 1 1 d . . .
H32A H 0.1108 0.4423 0.5759 0.236 Uiso 1 1 calc R . .
H32B H 0.0764 0.5304 0.5447 0.236 Uiso 1 1 calc R . .
H32C H 0.1880 0.5193 0.5670 0.236 Uiso 1 1 calc R . .
C33 C 0.4128(13) 0.6661(7) -0.1278(6) 0.134(4) Uani 0.65(4) 1 d PDU B 1
H33A H 0.3916 0.6945 -0.0965 0.161 Uiso 0.65(4) 1 calc PR B 1
H33B H 0.3958 0.7073 -0.1569 0.161 Uiso 0.65(4) 1 calc PR B 1
C34 C 0.5294(14) 0.6544(9) -0.1207(8) 0.143(5) Uani 0.65(4) 1 d PDU B 1
H34A H 0.5477 0.6178 -0.0898 0.172 Uiso 0.65(4) 1 calc PR B 1
H34B H 0.5510 0.6225 -0.1508 0.172 Uiso 0.65(4) 1 calc PR B 1
C35 C 0.5810(16) 0.7441(7) -0.1151(6) 0.149(5) Uani 0.65(4) 1 d PDU B 1
H35A H 0.5533 0.7780 -0.0873 0.179 Uiso 0.65(4) 1 calc PR B 1
H35B H 0.5661 0.7781 -0.1474 0.179 Uiso 0.65(4) 1 calc PR B 1
C36 C 0.6937(19) 0.7403(10) -0.1030(8) 0.179(7) Uani 0.65(4) 1 d PDU B 1
H36A H 0.7201 0.8011 -0.1012 0.268 Uiso 0.65(4) 1 calc PR B 1
H36B H 0.7224 0.7072 -0.1303 0.268 Uiso 0.65(4) 1 calc PR B 1
H36C H 0.7097 0.7102 -0.0701 0.268 Uiso 0.65(4) 1 calc PR B 1
C33' C 0.403(2) 0.6655(15) -0.1389(14) 0.134(8) Uani 0.35(4) 1 d PDU B 2
H33C H 0.3687 0.7084 -0.1182 0.161 Uiso 0.35(4) 1 calc PR B 2
H33D H 0.3989 0.6878 -0.1746 0.161 Uiso 0.35(4) 1 calc PR B 2
C34' C 0.515(2) 0.661(2) -0.1169(16) 0.142(9) Uani 0.35(4) 1 d PDU B 2
H34C H 0.5210 0.6364 -0.0815 0.170 Uiso 0.35(4) 1 calc PR B 2
H34D H 0.5519 0.6222 -0.1388 0.170 Uiso 0.35(4) 1 calc PR B 2
C35' C 0.5513(19) 0.757(2) -0.1175(16) 0.126(7) Uani 0.35(4) 1 d PDU B 2
H35C H 0.5126 0.7946 -0.0958 0.152 Uiso 0.35(4) 1 calc PR B 2
H35D H 0.5430 0.7806 -0.1530 0.152 Uiso 0.35(4) 1 calc PR B 2
C36' C 0.6598(17) 0.761(2) -0.0970(13) 0.126(7) Uani 0.35(4) 1 d PDU B 2
H36D H 0.6823 0.8230 -0.0968 0.190 Uiso 0.35(4) 1 calc PR B 2
H36E H 0.6982 0.7251 -0.1192 0.190 Uiso 0.35(4) 1 calc PR B 2
H36F H 0.6679 0.7370 -0.0620 0.190 Uiso 0.35(4) 1 calc PR B 2
C37 C 0.395(3) 0.523(3) -0.0898(8) 0.124(9) Uani 0.37(5) 1 d PDU B 1
H37A H 0.3686 0.4620 -0.0926 0.149 Uiso 0.37(5) 1 calc PR B 1
H37B H 0.4667 0.5196 -0.0893 0.149 Uiso 0.37(5) 1 calc PR B 1
C38 C 0.369(3) 0.5643(18) -0.0385(9) 0.127(9) Uani 0.37(5) 1 d PDU B 1
H38A H 0.3086 0.6002 -0.0442 0.153 Uiso 0.37(5) 1 calc PR B 1
H38B H 0.4225 0.6038 -0.0242 0.153 Uiso 0.37(5) 1 calc PR B 1
C39 C 0.354(3) 0.4841(14) 0.0003(11) 0.131(9) Uani 0.37(5) 1 d PDU B 1
H39A H 0.3145 0.4369 -0.0182 0.157 Uiso 0.37(5) 1 calc PR B 1
H39B H 0.4183 0.4582 0.0120 0.157 Uiso 0.37(5) 1 calc PR B 1
C40 C 0.304(3) 0.5123(13) 0.0467(13) 0.167(14) Uani 0.37(5) 1 d PDU B 1
H40A H 0.2993 0.4610 0.0696 0.250 Uiso 0.37(5) 1 calc PR B 1
H40B H 0.2385 0.5344 0.0357 0.250 Uiso 0.37(5) 1 calc PR B 1
H40C H 0.3420 0.5597 0.0650 0.250 Uiso 0.37(5) 1 calc PR B 1
C37' C 0.361(3) 0.5124(12) -0.0905(5) 0.139(7) Uani 0.63(5) 1 d PDU B 2
H37C H 0.3217 0.4586 -0.1003 0.166 Uiso 0.63(5) 1 calc PR B 2
H37D H 0.4297 0.4930 -0.0835 0.166 Uiso 0.63(5) 1 calc PR B 2
C38' C 0.327(3) 0.5489(13) -0.0401(6) 0.163(8) Uani 0.63(5) 1 d PDU B 2
H38C H 0.2599 0.5724 -0.0471 0.196 Uiso 0.63(5) 1 calc PR B 2
H38D H 0.3698 0.5994 -0.0282 0.196 Uiso 0.63(5) 1 calc PR B 2
C39' C 0.328(3) 0.4765(14) 0.0050(7) 0.178(9) Uani 0.63(5) 1 d PDU B 2
H39C H 0.2779 0.4308 -0.0047 0.214 Uiso 0.63(5) 1 calc PR B 2
H39D H 0.3924 0.4462 0.0082 0.214 Uiso 0.63(5) 1 calc PR B 2
C40' C 0.309(3) 0.5152(17) 0.0584(10) 0.263(16) Uani 0.63(5) 1 d PDU B 2
H40D H 0.3069 0.4663 0.0831 0.395 Uiso 0.63(5) 1 calc PR B 2
H40E H 0.2471 0.5474 0.0555 0.395 Uiso 0.63(5) 1 calc PR B 2
H40F H 0.3622 0.5563 0.0700 0.395 Uiso 0.63(5) 1 calc PR B 2
C41 C 0.2387(7) 0.5990(5) -0.1491(3) 0.147(3) Uani 1 1 d . B .
H41A H 0.2170 0.6296 -0.1186 0.177 Uiso 1 1 calc R . .
H41B H 0.2300 0.6414 -0.1782 0.177 Uiso 1 1 calc R . .
C42 C 0.1730(8) 0.5210(6) -0.1611(5) 0.201(4) Uani 1 1 d . . .
H42A H 0.1845 0.4758 -0.1336 0.241 Uiso 1 1 calc R . .
H42B H 0.1889 0.4935 -0.1938 0.241 Uiso 1 1 calc R . .
C43 C 0.0540(9) 0.5510(6) -0.1665(4) 0.194(4) Uani 1 1 d . . .
H43A H 0.0438 0.6010 -0.1912 0.233 Uiso 1 1 calc R . .
H43B H 0.0136 0.5000 -0.1800 0.233 Uiso 1 1 calc R . .
C44 C 0.0223(8) 0.5789(7) -0.1159(4) 0.236(5) Uani 1 1 d . . .
H44A H -0.0469 0.5955 -0.1201 0.353 Uiso 1 1 calc R . .
H44B H 0.0611 0.6303 -0.1028 0.353 Uiso 1 1 calc R . .
H44C H 0.0316 0.5293 -0.0915 0.353 Uiso 1 1 calc R . .
C45 C 0.3858(7) 0.5212(4) -0.1841(2) 0.156(3) Uani 1 1 d . B .
H45A H 0.4514 0.4959 -0.1744 0.187 Uiso 1 1 calc R . .
H45B H 0.3399 0.4706 -0.1902 0.187 Uiso 1 1 calc R . .
C46 C 0.3886(7) 0.5742(5) -0.2351(2) 0.188(4) Uani 1 1 d . . .
H46A H 0.3247 0.6030 -0.2444 0.226 Uiso 1 1 calc R . .
H46B H 0.4390 0.6215 -0.2307 0.226 Uiso 1 1 calc R . .
C47 C 0.4123(11) 0.5096(6) -0.2778(4) 0.224(6) Uani 1 1 d . . .
H47A H 0.4375 0.5429 -0.3065 0.268 Uiso 1 1 calc R . .
H47B H 0.4626 0.4661 -0.2645 0.268 Uiso 1 1 calc R . .
C48 C 0.3206(11) 0.4627(9) -0.2958(5) 0.273(8) Uani 1 1 d . . .
H48A H 0.3346 0.4155 -0.3200 0.410 Uiso 1 1 calc R . .
H48B H 0.2744 0.5053 -0.3130 0.410 Uiso 1 1 calc R . .
H48C H 0.2921 0.4362 -0.2664 0.410 Uiso 1 1 calc R . .
N1 N 0.4056(5) 0.7319(3) 0.1692(2) 0.134(2) Uani 1 1 d . . .
N2 N 0.2154(6) 0.7485(4) 0.17355(19) 0.149(2) Uani 1 1 d DU . .
N3 N 0.4043(8) 0.7457(3) 0.0707(2) 0.170(4) Uani 1 1 d . . .
N4 N 0.2129(7) 0.7587(3) 0.04821(19) 0.145(2) Uani 1 1 d D . .
N5 N 0.2399(6) 0.5249(3) 0.3687(2) 0.170(2) Uani 1 1 d DU . .
N6 N 0.3544(5) 0.5774(3) -0.13795(19) 0.1392(18) Uani 1 1 d DU . .
O1 O 0.4317(4) 0.6986(3) 0.25765(19) 0.1576(19) Uani 1 1 d . . .
O2 O 0.2314(5) 0.7353(3) 0.26280(14) 0.156(2) Uani 1 1 d . . .
O3 O 0.4286(7) 0.7734(3) -0.0160(2) 0.245(4) Uani 1 1 d . . .
O4 O 0.2226(6) 0.7586(3) -0.04115(16) 0.193(3) Uani 1 1 d . . .
Cu1 Cu 0.29467(10) 0.74718(4) 0.11441(3) 0.1452(6) Uani 1 1 d U C .
C11 C 0.1055(12) 0.7264(9) 0.1740(6) 0.122(4) Uani 0.467(9) 1 d PDU C 1
H11A H 0.0908 0.6873 0.2028 0.146 Uiso 0.467(9) 1 calc PR C 1
H11B H 0.0753 0.7028 0.1409 0.146 Uiso 0.467(9) 1 calc PR C 1
C13 C 0.0829(15) 0.8269(9) 0.1828(8) 0.159(6) Uani 0.467(9) 1 d PDU C 1
H13A H 0.1193 0.8486 0.2148 0.191 Uiso 0.467(9) 1 calc PR C 1
H13B H 0.1017 0.8634 0.1537 0.191 Uiso 0.467(9) 1 calc PR C 1
C14 C -0.0274(14) 0.8325(12) 0.1867(7) 0.195(8) Uani 0.467(9) 1 d PDU C 1
H14A H -0.0483 0.7814 0.2064 0.293 Uiso 0.467(9) 1 calc PR C 1
H14B H -0.0617 0.8316 0.1521 0.293 Uiso 0.467(9) 1 calc PR C 1
H14C H -0.0426 0.8880 0.2040 0.293 Uiso 0.467(9) 1 calc PR C 1
C11' C 0.1059(10) 0.7822(9) 0.1729(5) 0.126(4) Uani 0.533(9) 1 d PDU C 2
H11C H 0.0980 0.8182 0.2040 0.151 Uiso 0.533(9) 1 calc PR C 2
H11D H 0.0893 0.8204 0.1424 0.151 Uiso 0.533(9) 1 calc PR C 2
C13' C 0.0373(12) 0.7010(8) 0.1712(7) 0.143(5) Uani 0.533(9) 1 d PDU C 2
H13C H 0.0532 0.6647 0.2025 0.172 Uiso 0.533(9) 1 calc PR C 2
H13D H 0.0494 0.6635 0.1412 0.172 Uiso 0.533(9) 1 calc PR C 2
C14' C -0.0725(11) 0.7259(10) 0.1675(7) 0.165(5) Uani 0.533(9) 1 d PDU C 2
H14D H -0.1119 0.6713 0.1656 0.247 Uiso 0.533(9) 1 calc PR C 2
H14E H -0.0890 0.7619 0.1367 0.247 Uiso 0.533(9) 1 calc PR C 2
H14F H -0.0860 0.7602 0.1980 0.247 Uiso 0.533(9) 1 calc PR C 2

loop_
_atom_site_aniso_label
_atom_site_aniso_U_11
_atom_site_aniso_U_22
_atom_site_aniso_U_33
_atom_site_aniso_U_23
_atom_site_aniso_U_13
_atom_site_aniso_U_12
C1 0.257(11) 0.081(3) 0.077(4) 0.003(3) 0.041(5) -0.010(4)
C2 0.215(9) 0.115(4) 0.073(4) 0.000(3) 0.049(4) -0.022(5)
C3 0.320(13) 0.077(3) 0.106(5) 0.001(3) 0.112(7) 0.023(6)
C4 0.406(16) 0.080(3) 0.074(4) 0.017(3) 0.096(7) 0.068(7)
C5 0.284(13) 0.070(3) 0.170(8) -0.010(4) 0.121(9) -0.013(5)
C6 0.260(13) 0.068(3) 0.214(9) -0.028(4) 0.100(10) 0.001(6)
C7 0.337(18) 0.086(4) 0.312(16) -0.054(7) 0.155(14) -0.012(7)
C8 0.253(14) 0.071(4) 0.335(16) -0.029(7) 0.182(13) -0.011(5)
C9 0.321(16) 0.065(3) 0.271(12) -0.020(4) 0.202(13) -0.008(6)
C10 0.249(11) 0.059(3) 0.145(6) -0.013(3) 0.091(7) -0.013(5)
C12 0.306(13) 0.116(5) 0.092(4) 0.013(3) 0.020(6) 0.091(7)
C15 0.206(10) 0.164(7) 0.138(5) -0.001(5) 0.017(6) 0.046(7)
C16 0.178(9) 0.218(10) 0.197(8) -0.030(7) -0.069(7) 0.053(8)
C17 0.385(13) 0.095(18) 0.13(2) -0.020(16) 0.09(2) 0.048(14)
C18 0.387(10) 0.096(6) 0.143(9) 0.020(7) 0.123(8) 0.059(7)
C19 0.421(14) 0.109(7) 0.127(10) 0.015(6) 0.130(9) 0.074(9)
C20 0.347(18) 0.11(3) 0.21(3) 0.09(3) 0.22(2) 0.046(17)
C17' 0.394(11) 0.066(4) 0.103(6) 0.023(4) 0.135(7) 0.027(6)
C18' 0.387(10) 0.096(6) 0.143(9) 0.020(7) 0.123(8) 0.059(7)
C19' 0.421(14) 0.109(7) 0.127(10) 0.015(6) 0.130(9) 0.074(9)
C20' 0.396(15) 0.148(12) 0.206(15) 0.030(10) 0.128(13) 0.094(13)
C21 0.24(2) 0.094(13) 0.071(9) -0.002(8) 0.067(11) 0.005(14)
C22 0.22(2) 0.077(9) 0.077(9) -0.003(7) 0.052(9) 0.004(13)
C23 0.191(18) 0.071(8) 0.083(9) -0.014(7) 0.068(10) 0.013(12)
C24 0.20(2) 0.080(10) 0.083(12) 0.000(10) 0.055(11) 0.009(14)
C21' 0.33(2) 0.061(5) 0.148(8) -0.011(5) 0.093(11) 0.037(8)
C22' 0.311(19) 0.104(6) 0.136(7) -0.034(6) 0.097(10) 0.016(10)
C23' 0.25(2) 0.146(14) 0.135(9) -0.052(8) 0.021(13) 0.003(13)
C24' 0.286(18) 0.159(10) 0.142(8) -0.061(7) 0.065(11) 0.009(10)
C25 0.316(16) 0.12(2) 0.125(18) 0.079(15) 0.119(14) -0.012(13)
C26 0.356(18) 0.092(17) 0.14(2) 0.038(17) 0.069(19) -0.016(18)
C27 0.348(18) 0.12(2) 0.114(15) 0.088(15) 0.03(2) 0.01(2)
C28 0.28(2) 0.15(2) 0.092(13) 0.045(14) 0.107(13) 0.03(2)
C25' 0.361(9) 0.065(5) 0.142(11) -0.007(6) 0.124(8) -0.046(6)
C26' 0.313(9) 0.099(7) 0.167(12) 0.011(8) 0.090(9) -0.061(6)
C27' 0.326(10) 0.074(5) 0.213(12) -0.014(6) 0.144(10) -0.050(6)
C28' 0.270(11) 0.104(7) 0.257(16) -0.056(9) 0.149(9) -0.033(7)
C29 0.265(9) 0.070(3) 0.143(5) 0.022(3) 0.092(5) -0.007(4)
C30 0.256(9) 0.085(3) 0.122(4) 0.030(3) 0.091(5) 0.015(4)
C31 0.200(8) 0.115(4) 0.145(5) 0.055(4) 0.069(5) 0.003(4)
C32 0.172(7) 0.180(6) 0.130(5) 0.068(5) 0.060(5) 0.014(5)
C33 0.250(10) 0.076(5) 0.086(7) 0.036(6) 0.064(8) 0.055(6)
C34 0.239(10) 0.068(5) 0.138(10) 0.035(7) 0.100(9) 0.018(6)
C35 0.300(14) 0.058(5) 0.107(7) 0.016(5) 0.116(10) 0.016(8)
C36 0.303(15) 0.062(6) 0.185(13) -0.003(6) 0.092(16) -0.030(10)
C33' 0.178(14) 0.120(13) 0.114(15) -0.067(13) 0.073(12) 0.000(12)
C34' 0.202(15) 0.115(15) 0.112(16) -0.033(14) 0.034(17) 0.031(13)
C35' 0.122(13) 0.128(14) 0.132(13) -0.004(10) 0.025(10) 0.042(9)
C36' 0.122(13) 0.128(14) 0.132(13) -0.004(10) 0.025(10) 0.042(9)
C37 0.156(18) 0.088(16) 0.143(10) 0.035(9) 0.085(11) 0.032(14)
C38 0.19(2) 0.082(12) 0.130(8) 0.062(9) 0.092(11) 0.059(13)
C39 0.19(2) 0.062(9) 0.159(14) 0.055(9) 0.120(14) 0.008(12)
C40 0.28(3) 0.064(11) 0.18(2) 0.066(12) 0.15(2) 0.049(14)
C37' 0.24(2) 0.055(5) 0.134(7) 0.015(5) 0.083(9) 0.014(9)
C38' 0.28(2) 0.078(7) 0.152(7) 0.010(6) 0.119(11) 0.005(11)
C39' 0.27(2) 0.145(14) 0.125(9) 0.045(8) 0.074(12) 0.110(15)
C40' 0.44(4) 0.20(2) 0.164(12) 0.018(12) 0.127(19) 0.06(2)
C41 0.201(8) 0.109(5) 0.137(5) 0.004(4) 0.039(5) 0.040(5)
C42 0.222(11) 0.106(5) 0.278(12) 0.008(6) 0.038(9) 0.013(6)
C43 0.286(14) 0.127(6) 0.172(8) 0.013(5) 0.037(8) 0.008(7)
C44 0.339(16) 0.196(9) 0.181(8) 0.042(7) 0.076(9) -0.033(9)
C45 0.251(9) 0.089(3) 0.138(5) -0.011(3) 0.078(5) 0.048(4)
C46 0.326(12) 0.136(5) 0.113(4) -0.009(4) 0.078(6) 0.095(6)
C47 0.40(2) 0.135(7) 0.145(7) -0.045(5) 0.084(10) 0.050(8)
C48 0.40(2) 0.200(12) 0.235(13) -0.067(10) 0.107(14) 0.095(13)
N1 0.232(7) 0.070(2) 0.109(3) 0.000(2) 0.061(4) 0.000(3)
N2 0.206(6) 0.177(5) 0.067(3) -0.003(3) 0.036(3) -0.014(5)
N3 0.355(11) 0.067(2) 0.107(4) 0.009(2) 0.115(5) 0.020(4)
N4 0.272(8) 0.097(3) 0.073(3) 0.008(2) 0.055(4) 0.064(4)
N5 0.335(7) 0.063(2) 0.130(4) -0.002(2) 0.115(5) 0.002(4)
N6 0.221(6) 0.083(3) 0.125(3) 0.015(2) 0.077(4) 0.039(3)
O1 0.257(6) 0.109(3) 0.111(3) 0.002(2) 0.038(3) 0.010(3)
O2 0.282(6) 0.124(3) 0.073(2) -0.0039(17) 0.073(3) -0.033(3)
O3 0.523(13) 0.112(3) 0.136(4) -0.008(3) 0.211(6) -0.015(5)
O4 0.379(9) 0.130(3) 0.082(3) 0.022(2) 0.081(4) 0.109(4)
Cu1 0.2919(16) 0.0777(5) 0.0787(5) 0.0080(3) 0.0850(7) 0.0201(5)
C11 0.207(10) 0.064(8) 0.096(8) 0.010(7) 0.026(10) 0.012(9)
C13 0.259(14) 0.075(8) 0.155(13) 0.030(9) 0.086(13) 0.002(9)
C14 0.249(16) 0.158(15) 0.187(15) 0.047(12) 0.063(15) 0.104(14)
C11' 0.219(9) 0.065(7) 0.097(7) 0.010(8) 0.032(8) -0.023(7)
C13' 0.196(10) 0.084(7) 0.155(10) -0.018(7) 0.049(12) -0.003(7)
C14' 0.187(10) 0.118(9) 0.193(14) 0.015(9) 0.032(12) -0.004(8)

loop_
_atom_type_symbol
_atom_type_description
_atom_type_scat_dispersion_real
_atom_type_scat_dispersion_imag
_atom_type_scat_source
C C 0.0181 0.0091 'International Tables Vol C Tables 4.2.6.8 and 6.1.1.4'
N N 0.0311 0.0180 'International Tables Vol C Tables 4.2.6.8 and 6.1.1.4'
O O 0.0492 0.0322 'International Tables Vol C Tables 4.2.6.8 and 6.1.1.4'
Cu Cu -1.9646 0.5888 'International Tables Vol C Tables 4.2.6.8 and 6.1.1.4'
H H 0.0000 0.0000 'International Tables Vol C Tables 4.2.6.8 and 6.1.1.4'

loop_
_geom_angle_atom_site_label_1
_geom_angle_atom_site_label_2
_geom_angle_atom_site_label_3
_geom_angle
O1 C1 N1 128.2(10)
O1 C1 C2 121.1(6)
N1 C1 C2 110.7(7)
O2 C2 N2 127.6(9)
O2 C2 C1 117.4(7)
N2 C2 C1 115.0(6)
O3 C3 N3 132.8(13)
O3 C3 C4 117.7(10)
N3 C3 C4 109.4(7)
O4 C4 N4 122.1(13)
O4 C4 C3 122.0(8)
N4 C4 C3 115.9(8)
N1 C5 C6 124.7(7)
N1 C5 C10 115.3(7)
C6 C5 C10 120.0
C7 C6 C5 120.0
C7 C6 H6 120.0
C5 C6 H6 120.0
C6 C7 C8 120.0
C6 C7 H7 120.0
C8 C7 H7 120.0
C9 C8 C7 120.0
C9 C8 H8 120.0
C7 C8 H8 120.0
C8 C9 C10 120.0
C8 C9 H9 120.0
C10 C9 H9 120.0
C9 C10 C5 120.0
C9 C10 N3 126.7(6)
C5 C10 N3 113.3(6)
N4 C12 C15 114.4(6)
N4 C12 H12A 108.7
C15 C12 H12A 108.7
N4 C12 H12B 108.7
C15 C12 H12B 108.7
H12A C12 H12B 107.6
C16 C15 C12 111.8(7)
C16 C15 H15A 109.3
C12 C15 H15A 109.3
C16 C15 H15B 109.3
C12 C15 H15B 109.3
H15A C15 H15B 107.9
C15 C16 H16A 109.5
C15 C16 H16B 109.5
H16A C16 H16B 109.5
C15 C16 H16C 109.5
H16A C16 H16C 109.5
H16B C16 H16C 109.5
C18 C17 N5 109(3)
C18 C17 H17A 109.8
N5 C17 H17A 109.8
C18 C17 H17B 109.8
N5 C17 H17B 109.8
H17A C17 H17B 108.3
C17 C18 C19 111(3)
C17 C18 H18A 109.4
C19 C18 H18A 109.4
C17 C18 H18B 109.4
C19 C18 H18B 109.4
H18A C18 H18B 108.0
C20 C19 C18 112(3)
C20 C19 H19A 109.2
C18 C19 H19A 109.2
C20 C19 H19B 109.2
C18 C19 H19B 109.2
H19A C19 H19B 107.9
C19 C20 H20A 109.5
C19 C20 H20B 109.5
H20A C20 H20B 109.5
C19 C20 H20C 109.5
H20A C20 H20C 109.5
H20B C20 H20C 109.5
C18' C17' N5 116.1(9)
C18' C17' H17C 108.3
N5 C17' H17C 108.3
C18' C17' H17D 108.3
N5 C17' H17D 108.3
H17C C17' H17D 107.4
C17' C18' C19' 110.6(11)
C17' C18' H18C 109.5
C19' C18' H18C 109.5
C17' C18' H18D 109.5
C19' C18' H18D 109.5
H18C C18' H18D 108.1
C20' C19' C18' 112.6(12)
C20' C19' H19C 109.1
C18' C19' H19C 109.1
C20' C19' H19D 109.1
C18' C19' H19D 109.1
H19C C19' H19D 107.8
C19' C20' H20D 109.5
C19' C20' H20E 109.5
H20D C20' H20E 109.5
C19' C20' H20F 109.5
H20D C20' H20F 109.5
H20E C20' H20F 109.5
C22 C21 N5 113.9(16)
C22 C21 H21A 108.8
N5 C21 H21A 108.8
C22 C21 H21B 108.8
N5 C21 H21B 108.8
H21A C21 H21B 107.7
C21 C22 C23 112.9(14)
C21 C22 H22A 109.0
C23 C22 H22A 109.0
C21 C22 H22B 109.0
C23 C22 H22B 109.0
H22A C22 H22B 107.8
C24 C23 C22 114.4(16)
C24 C23 H23A 108.7
C22 C23 H23A 108.7
C24 C23 H23B 108.7
C22 C23 H23B 108.7
H23A C23 H23B 107.6
C23 C24 H24A 109.5
C23 C24 H24B 109.5
H24A C24 H24B 109.5
C23 C24 H24C 109.5
H24A C24 H24C 109.5
H24B C24 H24C 109.5
C22' C21' N5 117.2(10)
C22' C21' H21C 108.0
N5 C21' H21C 108.0
C22' C21' H21D 108.0
N5 C21' H21D 108.0
H21C C21' H21D 107.2
C21' C22' C23' 108.3(10)
C21' C22' H22C 110.0
C23' C22' H22C 110.0
C21' C22' H22D 110.0
C23' C22' H22D 110.0
H22C C22' H22D 108.4
C24' C23' C22' 107.3(12)
C24' C23' H23C 110.3
C22' C23' H23C 110.3
C24' C23' H23D 110.3
C22' C23' H23D 110.3
H23C C23' H23D 108.5
C23' C24' H24D 109.5
C23' C24' H24E 109.5
H24D C24' H24E 109.5
C23' C24' H24F 109.5
H24D C24' H24F 109.5
H24E C24' H24F 109.5
C26 C25 N5 122(3)
C26 C25 H25A 106.9
N5 C25 H25A 106.9
C26 C25 H25B 106.9
N5 C25 H25B 106.9
H25A C25 H25B 106.7
C25 C26 C27 121(3)
C25 C26 H26A 107.1
C27 C26 H26A 107.1
C25 C26 H26B 107.1
C27 C26 H26B 107.1
H26A C26 H26B 106.8
C28 C27 C26 111(3)
C28 C27 H27A 109.3
C26 C27 H27A 109.3
C28 C27 H27B 109.3
C26 C27 H27B 109.3
H27A C27 H27B 108.0
C27 C28 H28A 109.5
C27 C28 H28B 109.5
H28A C28 H28B 109.5
C27 C28 H28C 109.5
H28A C28 H28C 109.5
H28B C28 H28C 109.5
N5 C25' C26' 110.6(8)
N5 C25' H25C 109.5
C26' C25' H25C 109.5
N5 C25' H25D 109.5
C26' C25' H25D 109.5
H25C C25' H25D 108.1
C25' C26' C27' 101.3(11)
C25' C26' H26C 111.5
C27' C26' H26C 111.5
C25' C26' H26D 111.5
C27' C26' H26D 111.5
H26C C26' H26D 109.3
C26' C27' C28' 111.0(9)
C26' C27' H27C 109.4
C28' C27' H27C 109.4
C26' C27' H27D 109.4
C28' C27' H27D 109.4
H27C C27' H27D 108.0
C27' C28' H28D 109.5
C27' C28' H28E 109.5
H28D C28' H28E 109.5
C27' C28' H28F 109.5
H28D C28' H28F 109.5
H28E C28' H28F 109.5
N5 C29 C30 115.5(4)
N5 C29 H29A 108.4
C30 C29 H29A 108.4
N5 C29 H29B 108.4
C30 C29 H29B 108.4
H29A C29 H29B 107.5
C29 C30 C31 107.8(5)
C29 C30 H30A 110.1
C31 C30 H30A 110.1
C29 C30 H30B 110.1
C31 C30 H30B 110.1
H30A C30 H30B 108.5
C30 C31 C32 109.8(5)
C30 C31 H31A 109.7
C32 C31 H31A 109.7
C30 C31 H31B 109.7
C32 C31 H31B 109.7
H31A C31 H31B 108.2
C31 C32 H32A 109.5
C31 C32 H32B 109.5
H32A C32 H32B 109.5
C31 C32 H32C 109.5
H32A C32 H32C 109.5
H32B C32 H32C 109.5
N6 C33 C34 114.8(10)
N6 C33 H33A 108.6
C34 C33 H33A 108.6
N6 C33 H33B 108.6
C34 C33 H33B 108.6
H33A C33 H33B 107.6
C35 C34 C33 111.5(12)
C35 C34 H34A 109.3
C33 C34 H34A 109.3
C35 C34 H34B 109.3
C33 C34 H34B 109.3
H34A C34 H34B 108.0
C34 C35 C36 115.8(10)
C34 C35 H35A 108.3
C36 C35 H35A 108.3
C34 C35 H35B 108.3
C36 C35 H35B 108.3
H35A C35 H35B 107.4
C35 C36 H36A 109.5
C35 C36 H36B 109.5
H36A C36 H36B 109.5
C35 C36 H36C 109.5
H36A C36 H36C 109.5
H36B C36 H36C 109.5
N6 C33' C34' 112(2)
N6 C33' H33C 109.2
C34' C33' H33C 109.2
N6 C33' H33D 109.2
C34' C33' H33D 109.2
H33C C33' H33D 107.9
C35' C34' C33' 105.2(18)
C35' C34' H34C 110.7
C33' C34' H34C 110.7
C35' C34' H34D 110.7
C33' C34' H34D 110.7
H34C C34' H34D 108.8
C34' C35' C36' 110.1(18)
C34' C35' H35C 109.6
C36' C35' H35C 109.6
C34' C35' H35D 109.6
C36' C35' H35D 109.6
H35C C35' H35D 108.2
C35' C36' H36D 109.5
C35' C36' H36E 109.5
H36D C36' H36E 109.5
C35' C36' H36F 109.5
H36D C36' H36F 109.5
H36E C36' H36F 109.5
C38 C37 N6 113.8(19)
C38 C37 H37A 108.8
N6 C37 H37A 108.8
C38 C37 H37B 108.8
N6 C37 H37B 108.8
H37A C37 H37B 107.7
C37 C38 C39 107.9(16)
C37 C38 H38A 110.1
C39 C38 H38A 110.1
C37 C38 H38B 110.1
C39 C38 H38B 110.1
H38A C38 H38B 108.4
C40 C39 C38 113.4(16)
C40 C39 H39A 108.9
C38 C39 H39A 108.9
C40 C39 H39B 108.9
C38 C39 H39B 108.9
H39A C39 H39B 107.7
C39 C40 H40A 109.5
C39 C40 H40B 109.5
H40A C40 H40B 109.5
C39 C40 H40C 109.5
H40A C40 H40C 109.5
H40B C40 H40C 109.5
C38' C37' N6 117.1(12)
C38' C37' H37C 108.0
N6 C37' H37C 108.0
C38' C37' H37D 108.0
N6 C37' H37D 108.0
H37C C37' H37D 107.3
C37' C38' C39' 114.0(12)
C37' C38' H38C 108.7
C39' C38' H38C 108.7
C37' C38' H38D 108.7
C39' C38' H38D 108.7
H38C C38' H38D 107.6
C40' C39' C38' 114.7(14)
C40' C39' H39C 108.6
C38' C39' H39C 108.6
C40' C39' H39D 108.6
C38' C39' H39D 108.6
H39C C39' H39D 107.6
C39' C40' H40D 109.5
C39' C40' H40E 109.5
H40D C40' H40E 109.5
C39' C40' H40F 109.5
H40D C40' H40F 109.5
H40E C40' H40F 109.5
C42 C41 N6 116.5(6)
C42 C41 H41A 108.2
N6 C41 H41A 108.2
C42 C41 H41B 108.2
N6 C41 H41B 108.2
H41A C41 H41B 107.3
C41 C42 C43 111.9(7)
C41 C42 H42A 109.2
C43 C42 H42A 109.2
C41 C42 H42B 109.2
C43 C42 H42B 109.2
H42A C42 H42B 107.9
C44 C43 C42 111.3(9)
C44 C43 H43A 109.4
C42 C43 H43A 109.4
C44 C43 H43B 109.4
C42 C43 H43B 109.4
H43A C43 H43B 108.0
C43 C44 H44A 109.5
C43 C44 H44B 109.5
H44A C44 H44B 109.5
C43 C44 H44C 109.5
H44A C44 H44C 109.5
H44B C44 H44C 109.5
C46 C45 N6 114.6(4)
C46 C45 H45A 108.6
N6 C45 H45A 108.6
C46 C45 H45B 108.6
N6 C45 H45B 108.6
H45A C45 H45B 107.6
C47 C46 C45 109.0(6)
C47 C46 H46A 109.9
C45 C46 H46A 109.9
C47 C46 H46B 109.9
C45 C46 H46B 109.9
H46A C46 H46B 108.3
C48 C47 C46 107.3(11)
C48 C47 H47A 110.3
C46 C47 H47A 110.3
C48 C47 H47B 110.3
C46 C47 H47B 110.3
H47A C47 H47B 108.5
C47 C48 H48A 109.5
C47 C48 H48B 109.5
H48A C48 H48B 109.5
C47 C48 H48C 109.5
H48A C48 H48C 109.5
H48B C48 H48C 109.5
C1 N1 C5 129.7(8)
C1 N1 Cu1 115.1(6)
C5 N1 Cu1 115.1(5)
C2 N2 C11 112.0(8)
C2 N2 C11' 117.5(7)
C11 N2 C11' 30.9(5)
C2 N2 Cu1 115.4(6)
C11 N2 Cu1 127.9(7)
C11' N2 Cu1 126.0(6)
C3 N3 C10 128.1(8)
C3 N3 Cu1 116.0(8)
C10 N3 Cu1 115.4(4)
C4 N4 C12 115.3(8)
C4 N4 Cu1 113.3(8)
C12 N4 Cu1 130.8(4)
C25' N5 C29 116.1(8)
C25' N5 C17' 104.7(8)
C29 N5 C17' 110.0(6)
C25' N5 C25 13(2)
C29 N5 C25 103.4(17)
C17' N5 C25 111.3(19)
C25' N5 C21 93.5(15)
C29 N5 C21 107.3(9)
C17' N5 C21 124.8(13)
C25 N5 C21 98(3)
C25' N5 C17 97(2)
C29 N5 C17 127(3)
C17' N5 C17 17(3)
C25 N5 C17 106(2)
C21 N5 C17 111(3)
C25' N5 C21' 115.7(11)
C29 N5 C21' 105.3(7)
C17' N5 C21' 104.5(9)
C25 N5 C21' 122(2)
C21 N5 C21' 25.4(18)
C17 N5 C21' 95(3)
C33' N6 C37 110(2)
C33' N6 C33 11.1(16)
C37 N6 C33 99.5(19)
C33' N6 C45 108.0(14)
C37 N6 C45 104.0(12)
C33 N6 C45 114.4(8)
C33' N6 C37' 124.8(18)
C37 N6 C37' 18(2)
C33 N6 C37' 113.7(12)
C45 N6 C37' 106.0(7)
C33' N6 C41 105.0(13)
C37 N6 C41 121.3(17)
C33 N6 C41 109.9(7)
C45 N6 C41 107.8(6)
C37' N6 C41 104.3(13)
N2 Cu1 N3 163.9(3)
N2 Cu1 N4 111.9(3)
N3 Cu1 N4 84.2(3)
N2 Cu1 N1 83.2(3)
N3 Cu1 N1 80.8(3)
N4 Cu1 N1 164.9(3)
N2 C11 C13 90.2(12)
N2 C11 H11A 113.6
C13 C11 H11A 113.6
N2 C11 H11B 113.6
C13 C11 H11B 113.6
H11A C11 H11B 110.9
C14 C13 C11 106.0(13)
C14 C13 H13A 110.5
C11 C13 H13A 110.5
C14 C13 H13B 110.5
C11 C13 H13B 110.5
H13A C13 H13B 108.7
C13 C14 H14A 109.5
C13 C14 H14B 109.5
H14A C14 H14B 109.5
C13 C14 H14C 109.5
H14A C14 H14C 109.5
H14B C14 H14C 109.5
C13' C11' N2 109.1(11)
C13' C11' H11C 109.9
N2 C11' H11C 109.9
C13' C11' H11D 109.9
N2 C11' H11D 109.9
H11C C11' H11D 108.3
C11' C13' C14' 113.8(12)
C11' C13' H13C 108.8
C14' C13' H13C 108.8
C11' C13' H13D 108.8
C14' C13' H13D 108.8
H13C C13' H13D 107.7
C13' C14' H14D 109.5
C13' C14' H14E 109.5
H14D C14' H14E 109.5
C13' C14' H14F 109.5
H14D C14' H14F 109.5
H14E C14' H14F 109.5

loop_
_geom_bond_atom_site_label_1
_geom_bond_atom_site_label_2
_geom_bond_distance
C1 O1 1.227(8)
C1 N1 1.343(7)
C1 C2 1.561(11)
C2 O2 1.240(7)
C2 N2 1.306(9)
C3 O3 1.171(8)
C3 N3 1.351(10)
C3 C4 1.559(14)
C4 O4 1.312(10)
C4 N4 1.322(10)
C5 N1 1.360(8)
C5 C6 1.3900
C5 C10 1.3900
C6 C7 1.3900
C6 H6 0.9300
C7 C8 1.3900
C7 H7 0.9300
C8 C9 1.3900
C8 H8 0.9300
C9 C10 1.3900
C9 H9 0.9300
C10 N3 1.404(10)
C12 N4 1.538(10)
C12 C15 1.553(9)
C12 H12A 0.9700
C12 H12B 0.9700
C15 C16 1.512(9)
C15 H15A 0.9700
C15 H15B 0.9700
C16 H16A 0.9600
C16 H16B 0.9600
C16 H16C 0.9600
C17 C18 1.52(2)
C17 N5 1.56(2)
C17 H17A 0.9700
C17 H17B 0.9700
C18 C19 1.53(2)
C18 H18A 0.9700
C18 H18B 0.9700
C19 C20 1.51(2)
C19 H19A 0.9700
C19 H19B 0.9700
C20 H20A 0.9600
C20 H20B 0.9600
C20 H20C 0.9600
C17' C18' 1.500(13)
C17' N5 1.519(10)
C17' H17C 0.9700
C17' H17D 0.9700
C18' C19' 1.516(12)
C18' H18C 0.9700
C18' H18D 0.9700
C19' C20' 1.463(14)
C19' H19C 0.9700
C19' H19D 0.9700
C20' H20D 0.9600
C20' H20E 0.9600
C20' H20F 0.9600
C21 C22 1.517(17)
C21 N5 1.544(17)
C21 H21A 0.9700
C21 H21B 0.9700
C22 C23 1.518(15)
C22 H22A 0.9700
C22 H22B 0.9700
C23 C24 1.501(18)
C23 H23A 0.9700
C23 H23B 0.9700
C24 H24A 0.9600
C24 H24B 0.9600
C24 H24C 0.9600
C21' C22' 1.511(12)
C21' N5 1.581(12)
C21' H21C 0.9700
C21' H21D 0.9700
C22' C23' 1.545(15)
C22' H22C 0.9700
C22' H22D 0.9700
C23' C24' 1.526(15)
C23' H23C 0.9700
C23' H23D 0.9700
C24' H24D 0.9600
C24' H24E 0.9600
C24' H24F 0.9600
C25 C26 1.48(2)
C25 N5 1.530(19)
C25 H25A 0.9700
C25 H25B 0.9700
C26 C27 1.54(2)
C26 H26A 0.9700
C26 H26B 0.9700
C27 C28 1.53(2)
C27 H27A 0.9700
C27 H27B 0.9700
C28 H28A 0.9600
C28 H28B 0.9600
C28 H28C 0.9600
C25' N5 1.455(12)
C25' C26' 1.487(13)
C25' H25C 0.9700
C25' H25D 0.9700
C26' C27' 1.500(13)
C26' H26C 0.9700
C26' H26D 0.9700
C27' C28' 1.501(14)
C27' H27C 0.9700
C27' H27D 0.9700
C28' H28D 0.9600
C28' H28E 0.9600
C28' H28F 0.9600
C29 N5 1.510(7)
C29 C30 1.519(8)
C29 H29A 0.9700
C29 H29B 0.9700
C30 C31 1.540(7)
C30 H30A 0.9700
C30 H30B 0.9700
C31 C32 1.544(9)
C31 H31A 0.9700
C31 H31B 0.9700
C32 H32A 0.9600
C32 H32B 0.9600
C32 H32C 0.9600
C33 N6 1.532(13)
C33 C34 1.576(13)
C33 H33A 0.9700
C33 H33B 0.9700
C34 C35 1.489(13)
C34 H34A 0.9700
C34 H34B 0.9700
C35 C36 1.525(14)
C35 H35A 0.9700
C35 H35B 0.9700
C36 H36A 0.9600
C36 H36B 0.9600
C36 H36C 0.9600
C33' N6 1.453(16)
C33' C34' 1.555(18)
C33' H33C 0.9700
C33' H33D 0.9700
C34' C35' 1.498(18)
C34' H34C 0.9700
C34' H34D 0.9700
C35' C36' 1.508(17)
C35' H35C 0.9700
C35' H35D 0.9700
C36' H36D 0.9600
C36' H36E 0.9600
C36' H36F 0.9600
C37 C38 1.513(18)
C37 N6 1.523(18)
C37 H37A 0.9700
C37 H37B 0.9700
C38 C39 1.568(15)
C38 H38A 0.9700
C38 H38B 0.9700
C39 C40 1.478(17)
C39 H39A 0.9700
C39 H39B 0.9700
C40 H40A 0.9600
C40 H40B 0.9600
C40 H40C 0.9600
C37' C38' 1.506(13)
C37' N6 1.542(13)
C37' H37C 0.9700
C37' H37D 0.9700
C38' C39' 1.570(14)
C38' H38C 0.9700
C38' H38D 0.9700
C39' C40' 1.522(16)
C39' H39C 0.9700
C39' H39D 0.9700
C40' H40D 0.9600
C40' H40E 0.9600
C40' H40F 0.9600
C41 C42 1.462(11)
C41 N6 1.592(9)
C41 H41A 0.9700
C41 H41B 0.9700
C42 C43 1.658(12)
C42 H42A 0.9700
C42 H42B 0.9700
C43 C44 1.461(12)
C43 H43A 0.9700
C43 H43B 0.9700
C44 H44A 0.9600
C44 H44B 0.9600
C44 H44C 0.9600
C45 C46 1.524(9)
C45 N6 1.533(7)
C45 H45A 0.9700
C45 H45B 0.9700
C46 C47 1.505(9)
C46 H46A 0.9700
C46 H46B 0.9700
C47 C48 1.453(16)
C47 H47A 0.9700
C47 H47B 0.9700
C48 H48A 0.9600
C48 H48B 0.9600
C48 H48C 0.9600
N1 Cu1 1.967(7)
N2 C11 1.518(15)
N2 C11' 1.556(13)
N2 Cu1 1.934(6)
N3 Cu1 1.936(7)
N4 Cu1 1.942(7)
C11 C13 1.527(14)
C11 H11A 0.9700
C11 H11B 0.9700
C13 C14 1.503(16)
C13 H13A 0.9700
C13 H13B 0.9700
C14 H14A 0.9600
C14 H14B 0.9600
C14 H14C 0.9600
C11' C13' 1.508(14)
C11' H11C 0.9700
C11' H11D 0.9700
C13' C14' 1.520(15)
C13' H13C 0.9700
C13' H13D 0.9700
C14' H14D 0.9600
C14' H14E 0.9600
C14' H14F 0.9600

loop_
_geom_torsion_atom_site_label_1
_geom_torsion_atom_site_label_2
_geom_torsion_atom_site_label_3
_geom_torsion_atom_site_label_4
_geom_torsion
O1 C1 C2 O2 7.7(9)
N1 C1 C2 O2 -172.0(5)
O1 C1 C2 N2 -174.4(6)
N1 C1 C2 N2 5.9(7)
O3 C3 C4 O4 8.0(10)
N3 C3 C4 O4 -168.4(5)
O3 C3 C4 N4 -171.9(5)
N3 C3 C4 N4 11.7(8)
N1 C5 C6 C7 -178.9(4)
C10 C5 C6 C7 0.0
C5 C6 C7 C8 0.0
C6 C7 C8 C9 0.0
C7 C8 C9 C10 0.0
C8 C9 C10 C5 0.0
C8 C9 C10 N3 179.9(5)
N1 C5 C10 C9 179.0(4)
C6 C5 C10 C9 0.0
N1 C5 C10 N3 -0.9(4)
C6 C5 C10 N3 -179.9(5)
N4 C12 C15 C16 -178.2(6)
N5 C17 C18 C19 150(8)
C17 C18 C19 C20 159(7)
N5 C17' C18' C19' 179.0(13)
C17' C18' C19' C20' 178.7(17)
N5 C21 C22 C23 -154(2)
C21 C22 C23 C24 72(3)
N5 C21' C22' C23' 174.3(16)
C21' C22' C23' C24' 178.5(15)
N5 C25 C26 C27 148(4)
C25 C26 C27 C28 100(4)
N5 C25' C26' C27' -176.7(11)
C25' C26' C27' C28' 175.3(11)
N5 C29 C30 C31 -173.9(7)
C29 C30 C31 C32 -175.5(6)
N6 C33 C34 C35 175.6(11)
C33 C34 C35 C36 174.7(14)
N6 C33' C34' C35' -176(3)
C33' C34' C35' C36' -180(3)
N6 C37 C38 C39 146(4)
C37 C38 C39 C40 -165(3)
N6 C37' C38' C39' 175(2)
C37' C38' C39' C40' 171(3)
N6 C41 C42 C43 174.7(6)
C41 C42 C43 C44 -68.3(10)
N6 C45 C46 C47 -175.5(9)
C45 C46 C47 C48 80.1(12)
O1 C1 N1 C5 -4.0(10)
C2 C1 N1 C5 175.6(5)
O1 C1 N1 Cu1 171.7(5)
C2 C1 N1 Cu1 -8.7(6)
C6 C5 N1 C1 -6.3(7)
C10 C5 N1 C1 174.8(4)
C6 C5 N1 Cu1 178.0(2)
C10 C5 N1 Cu1 -1.0(4)
O2 C2 N2 C11 -24.8(10)
C1 C2 N2 C11 157.6(7)
O2 C2 N2 C11' 8.9(11)
C1 C2 N2 C11' -168.8(7)
O2 C2 N2 Cu1 177.4(5)
C1 C2 N2 Cu1 -0.2(7)
O3 C3 N3 C10 2.0(11)
C4 C3 N3 C10 177.7(6)
O3 C3 N3 Cu1 173.1(6)
C4 C3 N3 Cu1 -11.3(7)
C9 C10 N3 C3 -6.4(8)
C5 C10 N3 C3 173.5(5)
C9 C10 N3 Cu1 -177.5(2)
C5 C10 N3 Cu1 2.4(5)
O4 C4 N4 C12 1.9(8)
C3 C4 N4 C12 -178.2(5)
O4 C4 N4 Cu1 173.6(4)
C3 C4 N4 Cu1 -6.5(7)
C15 C12 N4 C4 86.7(7)
C15 C12 N4 Cu1 -83.2(7)
C26' C25' N5 C29 57.8(12)
C26' C25' N5 C17' 179.3(10)
C26' C25' N5 C25 56(11)
C26' C25' N5 C21 -53.3(15)
C26' C25' N5 C17 -165(3)
C26' C25' N5 C21' -66.3(13)
C30 C29 N5 C25' 62.3(10)
C30 C29 N5 C17' -56.3(10)
C30 C29 N5 C25 63(2)
C30 C29 N5 C21 165.2(16)
C30 C29 N5 C17 -60(3)
C30 C29 N5 C21' -168.4(10)
C18' C17' N5 C25' 171.8(17)
C18' C17' N5 C29 -62.8(18)
C18' C17' N5 C25 -177(3)
C18' C17' N5 C21 67(2)
C18' C17' N5 C17 107(10)
C18' C17' N5 C21' 49.8(18)
C26 C25 N5 C25' -129(14)
C26 C25 N5 C29 53(5)
C26 C25 N5 C17' 171(4)
C26 C25 N5 C21 -57(4)
C26 C25 N5 C17 -172(5)
C26 C25 N5 C21' -65(5)
C22 C21 N5 C25' -56(2)
C22 C21 N5 C29 -175(2)
C22 C21 N5 C17' 55(3)
C22 C21 N5 C25 -68(3)
C22 C21 N5 C17 43(4)
C22 C21 N5 C21' 96(4)
C18 C17 N5 C25' -163(7)
C18 C17 N5 C29 -33(8)
C18 C17 N5 C17' -44(7)
C18 C17 N5 C25 -154(7)
C18 C17 N5 C21 101(7)
C18 C17 N5 C21' 81(7)
C22' C21' N5 C25' -57.9(16)
C22' C21' N5 C29 172.5(13)
C22' C21' N5 C17' 56.6(16)
C22' C21' N5 C25 -71(2)
C22' C21' N5 C21 -89(3)
C22' C21' N5 C17 42(3)
C34' C33' N6 C37 35(3)
C34' C33' N6 C33 50(9)
C34' C33' N6 C45 -78(3)
C34' C33' N6 C37' 48(4)
C34' C33' N6 C41 168(3)
C38 C37 N6 C33' 67(3)
C38 C37 N6 C33 64(3)
C38 C37 N6 C45 -178(2)
C38 C37 N6 C37' -79(5)
C38 C37 N6 C41 -56(3)
C34 C33 N6 C33' -110(10)
C34 C33 N6 C37 56.2(19)
C34 C33 N6 C45 -54.0(15)
C34 C33 N6 C37' 68.1(18)
C34 C33 N6 C41 -175.4(12)
C46 C45 N6 C33' -41.8(16)
C46 C45 N6 C37 -159(2)
C46 C45 N6 C33 -51.5(11)
C46 C45 N6 C37' -177.6(15)
C46 C45 N6 C41 71.1(8)
C38' C37' N6 C33' 58(3)
C38' C37' N6 C37 98(6)
C38' C37' N6 C33 57(2)
C38' C37' N6 C45 -176.0(15)
C38' C37' N6 C41 -62.3(19)
C42 C41 N6 C33' 167.7(16)
C42 C41 N6 C37 -67(2)
C42 C41 N6 C33 178.1(9)
C42 C41 N6 C45 52.8(8)
C42 C41 N6 C37' -59.6(11)
C2 N2 Cu1 N3 -9.8(11)
C11 N2 Cu1 N3 -163.4(8)
C11' N2 Cu1 N3 157.7(8)
C2 N2 Cu1 N4 175.4(4)
C11 N2 Cu1 N4 21.8(8)
C11' N2 Cu1 N4 -17.1(8)
C2 N2 Cu1 N1 -3.5(5)
C11 N2 Cu1 N1 -157.2(8)
C11' N2 Cu1 N1 163.9(7)
C3 N3 Cu1 N2 -168.2(7)
C10 N3 Cu1 N2 4.0(11)
C3 N3 Cu1 N4 6.9(5)
C10 N3 Cu1 N4 179.2(4)
C3 N3 Cu1 N1 -174.5(5)
C10 N3 Cu1 N1 -2.3(4)
C4 N4 Cu1 N2 178.8(4)
C12 N4 Cu1 N2 -11.1(6)
C4 N4 Cu1 N3 0.3(4)
C12 N4 Cu1 N3 170.4(5)
C4 N4 Cu1 N1 -5.1(10)
C12 N4 Cu1 N1 164.9(6)
C1 N1 Cu1 N2 7.2(4)
C5 N1 Cu1 N2 -176.5(4)
C1 N1 Cu1 N3 -174.6(4)
C5 N1 Cu1 N3 1.8(3)
C1 N1 Cu1 N4 -169.1(6)
C5 N1 Cu1 N4 7.2(9)
C2 N2 C11 C13 96.7(11)
C11' N2 C11 C13 -10.4(14)
Cu1 N2 C11 C13 -108.9(11)
N2 C11 C13 C14 -178.8(13)
C2 N2 C11' C13' -90.7(11)
C11 N2 C11' C13' -3.4(16)
Cu1 N2 C11' C13' 102.1(11)
N2 C11' C13' C14' -177.0(12)
